data_7235249
loop_
_publ_author_name
'Pampana, V. Kishore Kumar'
'Sagadevan, Arunachalam'
'Ragupathi, Ayyakkannu'
'Hwang, Kuo Chu'

_publ_section_title
;
 Visible light-promoted copper catalyzed regioselective acetamidation of
 terminal alkynes by arylamines
;
_journal_issue 4
_journal_name_full 'Green Chemistry'
_journal_page_first 1164
_journal_page_last 1170
_journal_paper_doi 10.1039/C9GC03608C
_journal_volume 22
_journal_year 2020
_chemical_formula_sum 'C13 H13 N O2 S'
_chemical_formula_weight 247.30
_space_group_crystal_system monoclinic
_space_group_IT_number 14
_space_group_name_Hall '-P 2yn'
_space_group_name_H-M_alt 'P 1 21/n 1'
_atom_sites_solution_hydrogens mixed
_audit_creation_method SHELXL-2014/6
_audit_update_record
;
2019-01-28 deposited with the CCDC.	2019-11-21 downloaded from the CCDC.
;
_cell_angle_alpha 90
_cell_angle_beta 102.818(5)
_cell_angle_gamma 90
_cell_formula_units_Z 4
_cell_length_a 14.568(2)
_cell_length_b 5.0757(8)
_cell_length_c 16.496(3)
_cell_measurement_reflns_used 1562
_cell_measurement_temperature 100(2)
_cell_measurement_theta_max 23.5320
_cell_measurement_theta_min 2.8679
_cell_volume 1189.4(3)
_computing_cell_refinement 'SAINT V8.34A (Bruker AXS Inc., 2013)'
_computing_data_collection 'Bruker APEX2'
_computing_data_reduction 'SAINT V8.34A (Bruker AXS Inc., 2013)'
_computing_molecular_graphics 'Bruker SHELXTL'
_computing_publication_material 'Bruker SHELXTL'
_computing_structure_refinement 'SHELXL-2014/6 (Sheldrick, 2014)'
_diffrn_ambient_temperature 100(2)
_diffrn_detector_area_resol_mean 8.3333
_diffrn_measured_fraction_theta_full 1.000
_diffrn_measured_fraction_theta_max 0.995
_diffrn_measurement_device_type 'Bruker APEX-II CCD'
_diffrn_measurement_method '\f and \w scans'
_diffrn_radiation_type MoK\a
_diffrn_radiation_wavelength 0.71073
_diffrn_reflns_av_R_equivalents 0.0938
_diffrn_reflns_av_unetI/netI 0.0715
_diffrn_reflns_Laue_measured_fraction_full 1.000
_diffrn_reflns_Laue_measured_fraction_max 0.995
_diffrn_reflns_limit_h_max 17
_diffrn_reflns_limit_h_min -18
_diffrn_reflns_limit_k_max 6
_diffrn_reflns_limit_k_min -5
_diffrn_reflns_limit_l_max 20
_diffrn_reflns_limit_l_min -20
_diffrn_reflns_number 16441
_diffrn_reflns_point_group_measured_fraction_full 1.000
_diffrn_reflns_point_group_measured_fraction_max 0.995
_diffrn_reflns_theta_full 25.242
_diffrn_reflns_theta_max 26.644
_diffrn_reflns_theta_min 1.689
_exptl_absorpt_coefficient_mu 0.260
_exptl_absorpt_correction_T_max 0.9485
_exptl_absorpt_correction_T_min 0.8631
_exptl_absorpt_correction_type multi-scan
_exptl_absorpt_process_details 'SADABS V2014/4 (Bruker AXS Inc.)'
_exptl_crystal_colour Colorless
_exptl_crystal_density_diffrn 1.381
_exptl_crystal_density_meas ?
_exptl_crystal_density_method 'not measured'
_exptl_crystal_description Lump
_exptl_crystal_F_000 520
_exptl_crystal_size_max 0.10
_exptl_crystal_size_mid 0.08
_exptl_crystal_size_min 0.07
_refine_diff_density_max 0.255
_refine_diff_density_min -0.241
_refine_diff_density_rms 0.059
_refine_ls_extinction_method none
_refine_ls_goodness_of_fit_ref 1.011
_refine_ls_hydrogen_treatment constr
_refine_ls_matrix_type full
_refine_ls_number_parameters 201
_refine_ls_number_reflns 2516
_refine_ls_number_restraints 180
_refine_ls_restrained_S_all 0.985
_refine_ls_R_factor_all 0.0944
_refine_ls_R_factor_gt 0.0441
_refine_ls_shift/su_max 0.006
_refine_ls_shift/su_mean 0.000
_refine_ls_structure_factor_coef Fsqd
_refine_ls_weighting_details 'w=1/[\s^2^(Fo^2^)+(0.0276P)^2^+0.4937P] where P=(Fo^2^+2Fc^2^)/3'
_refine_ls_weighting_scheme calc
_refine_ls_wR_factor_gt 0.0762
_refine_ls_wR_factor_ref 0.0901
_reflns_Friedel_coverage 0.000
_reflns_number_gt 1596
_reflns_number_total 2516
_reflns_threshold_expression 'I > 2\s(I)'
_cod_data_source_file c9gc03608c2.cif
_cod_data_source_block mo_180710LT_0m_a
_cod_depositor_comments
;
The following automatic conversions were performed:

data item '_exptl_crystal_density_meas' value 'not measured' was
changed to '?' -- the value is perceived as not measured.

Automatic conversion script
Id: cif_fix_values 6909 2019-04-08 15:41:33Z antanas 

 Adding full bibliography for 7235247--7235249.cif.

 Adding full bibliography for 7235247--7235249.cif.
;
_cod_original_sg_symbol_H-M 'P 21/n'
_cod_database_code 7235249
_shelx_space_group_comment
;
The symmetry employed for this shelxl refinement is uniquely defined
by the following loop, which should always be used as a source of
symmetry information in preference to the above space-group names.
They are only intended as comments.
;
_shelxl_version_number 2014/6

loop_
_space_group_symop_operation_xyz
'x, y, z'
'-x+1/2, y+1/2, -z+1/2'
'-x, -y, -z'
'x-1/2, -y-1/2, z-1/2'

loop_
_atom_site_label
_atom_site_type_symbol
_atom_site_fract_x
_atom_site_fract_y
_atom_site_fract_z
_atom_site_U_iso_or_equiv
_atom_site_adp_type
_atom_site_occupancy
_atom_site_site_symmetry_order
_atom_site_calc_flag
_atom_site_refinement_flags_posn
_atom_site_refinement_flags_adp
_atom_site_refinement_flags_occupancy
_atom_site_disorder_assembly
_atom_site_disorder_group
S1 S 0.87475(13) 0.9039(4) 0.32775(12) 0.0238(3) Uani 0.764(3) 1 d D U P A 1
C1 C 0.8979(6) 0.635(2) 0.3898(7) 0.033(2) Uani 0.764(3) 1 d D U P A 1
H1 H 0.9588 0.5602 0.4077 0.040 Uiso 0.764(3) 1 calc R U P A 1
C2 C 0.8184(5) 0.5384(15) 0.4111(7) 0.0208(12) Uani 0.764(3) 1 d D U P A 1
H2 H 0.8182 0.3899 0.4461 0.025 Uiso 0.764(3) 1 calc R U P A 1
C3 C 0.7356(5) 0.686(3) 0.3746(13) 0.0167(12) Uani 0.764(3) 1 d D U P A 1
C4 C 0.7562(3) 0.8883(15) 0.3277(4) 0.0164(10) Uani 0.764(3) 1 d D U P A 1
H4 H 0.7105 1.0076 0.2981 0.020 Uiso 0.764(3) 1 calc R U P A 1
S1' S 0.9166(5) 0.6029(18) 0.3938(6) 0.0265(12) Uani 0.236(3) 1 d D U P A 2
C1' C 0.8729(16) 0.876(5) 0.3411(17) 0.028(3) Uani 0.236(3) 1 d D U P A 2
H1' H 0.9084 1.0021 0.3183 0.034 Uiso 0.236(3) 1 calc R U P A 2
C2' C 0.7781(13) 0.888(5) 0.3364(17) 0.025(3) Uani 0.236(3) 1 d D U P A 2
H2' H 0.7398 1.0296 0.3105 0.029 Uiso 0.236(3) 1 calc R U P A 2
C3' C 0.7415(18) 0.667(9) 0.374(4) 0.018(3) Uani 0.236(3) 1 d D U P A 2
C4' C 0.8104(15) 0.498(6) 0.410(2) 0.022(3) Uani 0.236(3) 1 d D U P A 2
H4' H 0.8011 0.3444 0.4399 0.026 Uiso 0.236(3) 1 calc R U P A 2
C5 C 0.63922(15) 0.6234(4) 0.38615(13) 0.0197(5) Uani 1 1 d . . . . .
C6 C 0.62846(14) 0.7167(4) 0.47107(14) 0.0170(5) Uani 1 1 d . . . . .
C7 C 0.61758(14) 0.5577(4) 0.61025(13) 0.0160(5) Uani 1 1 d . . . . .
C8 C 0.66208(15) 0.3750(4) 0.66872(14) 0.0198(5) Uani 1 1 d . . . . .
H8 H 0.6969 0.2351 0.6517 0.024 Uiso 1 1 calc R U . . .
C9 C 0.65658(15) 0.3936(4) 0.75167(13) 0.0190(5) Uani 1 1 d . . . . .
H9 H 0.6872 0.2675 0.7910 0.023 Uiso 1 1 calc R U . . .
C10 C 0.60594(14) 0.5979(5) 0.77618(13) 0.0185(5) Uani 1 1 d . . . . .
C11 C 0.56101(15) 0.7814(4) 0.71798(13) 0.0184(5) Uani 1 1 d . . . . .
H11 H 0.5262 0.9210 0.7351 0.022 Uiso 1 1 calc R U . . .
C12 C 0.56653(14) 0.7627(4) 0.63532(14) 0.0167(5) Uani 1 1 d . . . . .
H12 H 0.5357 0.8889 0.5960 0.020 Uiso 1 1 calc R U . . .
C13 C 0.62897(17) 0.4330(5) 0.91560(14) 0.0294(6) Uani 1 1 d . . . . .
H13A H 0.6032 0.2636 0.8926 0.044 Uiso 1 1 calc R U . . .
H13B H 0.6083 0.4689 0.9671 0.044 Uiso 1 1 calc R U . . .
H13C H 0.6979 0.4261 0.9274 0.044 Uiso 1 1 calc R U . . .
N1 N 0.62316(12) 0.5221(3) 0.52574(11) 0.0163(4) Uani 1 1 d . . . . .
O1 O 0.62733(10) 0.9541(3) 0.48774(9) 0.0208(4) Uani 1 1 d . . . . .
O2 O 0.59605(11) 0.6388(3) 0.85644(9) 0.0238(4) Uani 1 1 d . . . . .
H5A H 0.6248 0.4394 0.3724 0.050 Uiso 1 1 d . . . . .
H5B H 0.5901 0.7247 0.3439 0.050 Uiso 1 1 d . . . . .
H3 H 0.6294 0.3430 0.5106 0.050 Uiso 1 1 d . . . . .

loop_
_atom_site_aniso_label
_atom_site_aniso_U_11
_atom_site_aniso_U_22
_atom_site_aniso_U_33
_atom_site_aniso_U_23
_atom_site_aniso_U_13
_atom_site_aniso_U_12
S1 0.0250(5) 0.0240(6) 0.0243(8) 0.0007(5) 0.0097(4) -0.0023(5)
C1 0.038(4) 0.027(3) 0.031(3) -0.006(2) 0.000(3) 0.006(3)
C2 0.025(2) 0.016(3) 0.0220(19) 0.000(2) 0.0075(18) -0.0033(17)
C3 0.020(2) 0.018(3) 0.0125(17) -0.006(2) 0.004(2) 0.0004(17)
C4 0.011(2) 0.0185(17) 0.019(2) -0.0017(16) 0.0028(19) -0.0006(19)
S1' 0.030(3) 0.026(2) 0.025(2) 0.0068(17) 0.0103(18) 0.0015(19)
C1' 0.031(4) 0.025(4) 0.026(5) -0.005(4) 0.001(4) -0.004(4)
C2' 0.027(5) 0.020(4) 0.024(4) -0.002(4) 0.001(4) -0.001(4)
C3' 0.021(4) 0.016(5) 0.018(4) -0.005(4) 0.004(4) -0.007(4)
C4' 0.024(4) 0.022(5) 0.021(4) -0.002(4) 0.007(4) 0.000(4)
C5 0.0186(12) 0.0229(13) 0.0169(11) -0.0042(10) 0.0021(9) -0.0019(10)
C6 0.0102(12) 0.0185(12) 0.0202(12) -0.0008(10) -0.0010(9) -0.0015(9)
C7 0.0128(12) 0.0165(12) 0.0180(12) -0.0006(10) 0.0018(9) -0.0043(9)
C8 0.0174(12) 0.0157(12) 0.0259(13) -0.0006(10) 0.0040(10) 0.0009(10)
C9 0.0179(12) 0.0171(12) 0.0197(12) 0.0054(10) -0.0009(9) -0.0012(10)
C10 0.0159(12) 0.0225(13) 0.0164(11) -0.0011(10) 0.0019(9) -0.0076(10)
C11 0.0146(12) 0.0181(12) 0.0231(13) -0.0013(10) 0.0054(10) 0.0006(10)
C12 0.0120(12) 0.0157(12) 0.0213(12) 0.0040(10) 0.0017(9) -0.0002(9)
C13 0.0310(15) 0.0354(16) 0.0195(12) 0.0065(12) 0.0003(11) -0.0042(12)
N1 0.0200(10) 0.0124(10) 0.0163(10) -0.0017(8) 0.0039(8) -0.0009(8)
O1 0.0243(9) 0.0160(9) 0.0222(9) 0.0015(7) 0.0053(7) 0.0009(7)
O2 0.0256(9) 0.0297(10) 0.0156(8) 0.0026(7) 0.0036(7) 0.0015(7)

loop_
_atom_type_symbol
_atom_type_description
_atom_type_scat_dispersion_real
_atom_type_scat_dispersion_imag
_atom_type_scat_source
C C 0.0033 0.0016 'International Tables Vol C Tables 4.2.6.8 and 6.1.1.4'
H H 0.0000 0.0000 'International Tables Vol C Tables 4.2.6.8 and 6.1.1.4'
N N 0.0061 0.0033 'International Tables Vol C Tables 4.2.6.8 and 6.1.1.4'
O O 0.0106 0.0060 'International Tables Vol C Tables 4.2.6.8 and 6.1.1.4'
S S 0.1246 0.1234 'International Tables Vol C Tables 4.2.6.8 and 6.1.1.4'

loop_
_geom_angle_atom_site_label_1
_geom_angle_atom_site_label_2
_geom_angle_atom_site_label_3
_geom_angle
C1 S1 C4 91.6(4)
C2 C1 S1 112.1(6)
C2 C1 H1 124.0
S1 C1 H1 124.0
C1 C2 C3 112.6(6)
C1 C2 H2 123.7
C3 C2 H2 123.7
C4 C3 C2 111.3(5)
C4 C3 C5 124.5(7)
C2 C3 C5 124.2(8)
C3 C4 S1 112.4(4)
C3 C4 H4 123.8
S1 C4 H4 123.8
C1' S1' C4' 94.8(11)
C2' C1' S1' 109.1(15)
C2' C1' H1' 125.5
S1' C1' H1' 125.5
C1' C2' C3' 114.0(16)
C1' C2' H2' 123.0
C3' C2' H2' 123.0
C4' C3' C2' 111.9(15)
C4' C3' C5 119(2)
C2' C3' C5 128(2)
C3' C4' S1' 110.1(15)
C3' C4' H4' 125.0
S1' C4' H4' 125.0
C3 C5 C6 110.1(9)
C6 C5 C3' 112(3)
C3 C5 H5A 109.6
C6 C5 H5A 116.9
C3' C5 H5A 105.7
C3 C5 H5B 110.0
C6 C5 H5B 105.8
C3' C5 H5B 112.6
H5A C5 H5B 104.0
O1 C6 N1 123.9(2)
O1 C6 C5 121.2(2)
N1 C6 C5 114.86(19)
C8 C7 C12 119.3(2)
C8 C7 N1 118.34(19)
C12 C7 N1 122.32(19)
C7 C8 C9 121.1(2)
C7 C8 H8 119.4
C9 C8 H8 119.4
C10 C9 C8 119.3(2)
C10 C9 H9 120.4
C8 C9 H9 120.4
O2 C10 C9 124.7(2)
O2 C10 C11 115.4(2)
C9 C10 C11 119.9(2)
C12 C11 C10 120.7(2)
C12 C11 H11 119.6
C10 C11 H11 119.6
C11 C12 C7 119.6(2)
C11 C12 H12 120.2
C7 C12 H12 120.2
O2 C13 H13A 109.5
O2 C13 H13B 109.5
H13A C13 H13B 109.5
O2 C13 H13C 109.5
H13A C13 H13C 109.5
H13B C13 H13C 109.5
C6 N1 C7 125.73(18)
C6 N1 H3 120.0
C7 N1 H3 114.0
C10 O2 C13 116.90(18)

loop_
_geom_bond_atom_site_label_1
_geom_bond_atom_site_label_2
_geom_bond_distance
S1 C1 1.693(9)
S1 C4 1.729(5)
C1 C2 1.374(10)
C1 H1 0.9500
C2 C3 1.434(8)
C2 H2 0.9500
C3 C4 1.358(9)
C3 C5 1.493(7)
C4 H4 0.9500
S1' C1' 1.687(16)
S1' C4' 1.712(19)
C1' C2' 1.37(2)
C1' H1' 0.9500
C2' C3' 1.44(2)
C2' H2' 0.9500
C3' C4' 1.35(2)
C3' C5 1.56(2)
C4' H4' 0.9500
C5 C6 1.519(3)
C5 H5A 0.9730
C5 H5B 1.0203
C6 O1 1.237(3)
C6 N1 1.351(3)
C7 C8 1.390(3)
C7 C12 1.394(3)
C7 N1 1.426(3)
C8 C9 1.392(3)
C8 H8 0.9500
C9 C10 1.384(3)
C9 H9 0.9500
C10 O2 1.379(3)
C10 C11 1.392(3)
C11 C12 1.387(3)
C11 H11 0.9500
C12 H12 0.9500
C13 O2 1.437(3)
C13 H13A 0.9800
C13 H13B 0.9800
C13 H13C 0.9800
N1 H3 0.9524
